data_7053719
loop_
_publ_author_name
'Fondo, Matilde'
'Garc\'ia-Deibe, Ana M.'
'Ocampo, Noelia'
'Sanmart\'in, Jes\'us'
'Bermejo, Manuel R.'
'Oliveira, Elisabete'
'Lodeiro, Carlos'

_publ_section_title
;
 From dinuclear to tetranuclear zinc complexes through carboxylate donors:
 structural and luminescence studies
;
_journal_issue 2
_journal_name_full 'New Journal of Chemistry'
_journal_page_first 247
_journal_paper_doi 10.1039/b710660b
_journal_volume 32
_journal_year 2008
_chemical_formula_moiety 'C62 H58 N8 O10 Zn4, 6(C2 H6 O), C H3 O, 2.5(H2 O'
_chemical_formula_sum 'C75 H103 N8 O19.5 Zn4'
_chemical_formula_weight 1682.13
_chemical_name_systematic
;
?
;
_space_group_IT_number 2
_symmetry_cell_setting triclinic
_symmetry_space_group_name_Hall '-P 1'
_symmetry_space_group_name_H-M 'P -1'
_atom_sites_solution_hydrogens geom
_atom_sites_solution_primary direct
_atom_sites_solution_secondary difmap
_audit_creation_method SHELXL-97
_cell_angle_alpha 92.722(4)
_cell_angle_beta 104.558(4)
_cell_angle_gamma 111.284(4)
_cell_formula_units_Z 1
_cell_length_a 10.184(2)
_cell_length_b 11.268(3)
_cell_length_c 19.979(5)
_cell_measurement_reflns_used 1408
_cell_measurement_temperature 100(2)
_cell_measurement_theta_max 28.13
_cell_measurement_theta_min 2.185
_cell_volume 2043.1(9)
_computing_cell_refinement 'BRUKER Smart'
_computing_data_collection 'BRUKER Smart'
_computing_structure_refinement 'SHELXL-97 (Sheldrick, 1997)'
_computing_structure_solution 'SIR-92 (Altomare, 1992)'
_diffrn_ambient_temperature 100(2)
_diffrn_measured_fraction_theta_full 0.996
_diffrn_measured_fraction_theta_max 0.996
_diffrn_measurement_device_type 'Smart-CCD-1000 BRUKER'
_diffrn_measurement_method 'omega scans'
_diffrn_radiation_monochromator graphite
_diffrn_radiation_source 'fine-focus sealed tube'
_diffrn_radiation_type MoK\a
_diffrn_radiation_wavelength 0.71073
_diffrn_reflns_av_R_equivalents 0.0358
_diffrn_reflns_av_sigmaI/netI 0.0337
_diffrn_reflns_limit_h_max 11
_diffrn_reflns_limit_h_min -12
_diffrn_reflns_limit_k_max 13
_diffrn_reflns_limit_k_min -13
_diffrn_reflns_limit_l_max 23
_diffrn_reflns_limit_l_min 0
_diffrn_reflns_number 35795
_diffrn_reflns_theta_full 25.00
_diffrn_reflns_theta_max 25.00
_diffrn_reflns_theta_min 1.96
_exptl_absorpt_coefficient_mu 1.231
_exptl_absorpt_correction_T_max 0.8087
_exptl_absorpt_correction_T_min 0.5911
_exptl_absorpt_correction_type multi-scan
_exptl_absorpt_process_details SADABS
_exptl_crystal_colour colourless
_exptl_crystal_density_diffrn 1.367
_exptl_crystal_density_method 'not measured'
_exptl_crystal_description prism
_exptl_crystal_F_000 881
_exptl_crystal_size_max 0.53
_exptl_crystal_size_mid 0.44
_exptl_crystal_size_min 0.18
_refine_diff_density_max 1.358
_refine_diff_density_min -0.899
_refine_diff_density_rms 0.119
_refine_ls_extinction_method none
_refine_ls_goodness_of_fit_ref 1.100
_refine_ls_hydrogen_treatment constr
_refine_ls_matrix_type full
_refine_ls_number_parameters 477
_refine_ls_number_reflns 7165
_refine_ls_number_restraints 0
_refine_ls_restrained_S_all 1.100
_refine_ls_R_factor_all 0.0594
_refine_ls_R_factor_gt 0.0465
_refine_ls_shift/su_max 0.001
_refine_ls_shift/su_mean 0.000
_refine_ls_structure_factor_coef Fsqd
_refine_ls_weighting_details 'calc w=1/[\s^2^(Fo^2^)+(0.0917P)^2^+2.6824P] where P=(Fo^2^+2Fc^2^)/3'
_refine_ls_weighting_scheme calc
_refine_ls_wR_factor_gt 0.1411
_refine_ls_wR_factor_ref 0.1502
_reflns_number_gt 5790
_reflns_number_total 7165
_reflns_threshold_expression >2sigma(I)
_cod_data_source_file b710660bsup1.cif
_cod_data_source_block 4.2.5H2O.MeOH.6EtOH
_cod_depositor_comments
;
The following automatic conversions were performed:

'_symmetry_cell_setting' value 'Triclinic' changed to 'triclinic'
according to /home/saulius/struct/CIF-dictionaries/cif_core.dic
dictionary named 'cif_core.dic' version 2.4.2 from 2011-04-26.

Automatic conversion script
Id: cif_fix_values 1891 2012-01-12 08:04:46Z andrius 

The following automatic conversions were performed:

'_exptl_absorpt_correction_type' value 'multi-scans' was replaced
with the value 'multi-scan' as specified in the replacement file
'src/cod-tools/trunk/data/replacement-values/replacement_values.lst'.

Automatic conversion script
Id: cif_fix_values 5376 2017-05-30 11:51:03Z andrius 
;
_cod_original_formula_sum 'C75 H103 N8 O19.50 Zn4'
_cod_database_code 7053719

loop_
_symmetry_equiv_pos_as_xyz
'x, y, z'
'-x, -y, -z'

loop_
_atom_site_label
_atom_site_type_symbol
_atom_site_fract_x
_atom_site_fract_y
_atom_site_fract_z
_atom_site_U_iso_or_equiv
_atom_site_adp_type
_atom_site_occupancy
_atom_site_symmetry_multiplicity
_atom_site_calc_flag
_atom_site_refinement_flags
_atom_site_disorder_assembly
_atom_site_disorder_group
Zn11 Zn 0.97929(5) 0.19401(4) 0.21360(2) 0.01833(14) Uani 1 1 d . . .
Zn12 Zn 1.13469(4) 0.48927(4) 0.28619(2) 0.01789(14) Uani 1 1 d . . .
O101 O 0.7626(3) 0.1317(3) 0.19729(16) 0.0284(6) Uani 1 1 d . . .
O102 O 0.9722(3) 0.5445(3) 0.29034(16) 0.0276(6) Uani 1 1 d . . .
O103 O 1.0193(3) 0.3120(2) 0.30037(13) 0.0173(5) Uani 1 1 d . . .
N101 N 0.9675(4) 0.0149(3) 0.19113(17) 0.0236(7) Uani 1 1 d . . .
N102 N 1.2856(3) 0.6567(3) 0.34395(17) 0.0226(7) Uani 1 1 d . . .
N103 N 1.2319(3) 0.2267(3) 0.25808(17) 0.0202(7) Uani 1 1 d . . .
N104 N 1.3368(3) 0.4355(3) 0.31218(17) 0.0217(7) Uani 1 1 d . . .
O11 O 0.9940(3) 0.2928(3) 0.13468(14) 0.0268(6) Uani 1 1 d . . .
O12 O 1.1184(3) 0.4975(3) 0.18639(14) 0.0272(6) Uani 1 1 d . . .
C10 C 1.0474(4) 0.4122(4) 0.1338(2) 0.0217(8) Uani 1 1 d . . .
C11 C 1.0226(4) 0.4570(4) 0.0639(2) 0.0220(8) Uani 1 1 d . . .
C12 C 0.9695(5) 0.3704(4) 0.0027(2) 0.0290(9) Uani 1 1 d . . .
H12 H 0.9492 0.2816 0.0047 0.035 Uiso 1 1 calc R . .
C13 C 1.0538(4) 0.5869(4) 0.0612(2) 0.0267(9) Uani 1 1 d . . .
H13 H 1.0913 0.6464 0.1033 0.032 Uiso 1 1 calc R . .
C100 C 0.6671(4) 0.0124(4) 0.1837(2) 0.0248(9) Uani 1 1 d . . .
C101 C 0.5182(5) -0.0119(4) 0.1779(2) 0.0344(10) Uani 1 1 d . . .
H101 H 0.4898 0.0588 0.1829 0.041 Uiso 1 1 calc R . .
C102 C 0.4141(5) -0.1344(5) 0.1653(3) 0.0406(11) Uani 1 1 d . . .
H102 H 0.3151 -0.1471 0.1621 0.049 Uiso 1 1 calc R . .
C103 C 0.4498(5) -0.2410(5) 0.1572(3) 0.0455(13) Uani 1 1 d . . .
H103 H 0.3769 -0.3260 0.1490 0.055 Uiso 1 1 calc R . .
C104 C 0.5918(5) -0.2205(4) 0.1612(3) 0.0384(11) Uani 1 1 d . . .
H104 H 0.6167 -0.2929 0.1545 0.046 Uiso 1 1 calc R . .
C105 C 0.7035(4) -0.0962(4) 0.1747(2) 0.0252(9) Uani 1 1 d . . .
C106 C 0.8499(5) -0.0876(4) 0.1784(2) 0.0259(9) Uani 1 1 d . . .
H106 H 0.8606 -0.1669 0.1704 0.031 Uiso 1 1 calc R . .
C107 C 1.1078(5) 0.0047(4) 0.1949(2) 0.0279(9) Uani 1 1 d . . .
H10A H 1.1372 0.0297 0.1523 0.033 Uiso 1 1 calc R . .
H10B H 1.0984 -0.0854 0.1977 0.033 Uiso 1 1 calc R . .
C108 C 1.2233(4) 0.0933(4) 0.2594(2) 0.0243(8) Uani 1 1 d . . .
H10C H 1.1980 0.0630 0.3019 0.029 Uiso 1 1 calc R . .
H10D H 1.3204 0.0910 0.2610 0.029 Uiso 1 1 calc R . .
C109 C 1.3228(4) 0.2980(4) 0.2140(2) 0.0252(9) Uani 1 1 d . . .
H10E H 1.2601 0.2945 0.1666 0.030 Uiso 1 1 calc R . .
H10F H 1.3957 0.2614 0.2097 0.030 Uiso 1 1 calc R . .
C110 C 1.4002(4) 0.4374(4) 0.2529(2) 0.0276(9) Uani 1 1 d . . .
H11A H 1.5080 0.4621 0.2699 0.033 Uiso 1 1 calc R . .
H11B H 1.3795 0.4985 0.2220 0.033 Uiso 1 1 calc R . .
C111 C 1.4388(4) 0.5338(4) 0.3733(2) 0.0251(9) Uani 1 1 d . . .
H11C H 1.5396 0.5362 0.3809 0.030 Uiso 1 1 calc R . .
H11D H 1.4082 0.5108 0.4158 0.030 Uiso 1 1 calc R . .
C112 C 1.4381(4) 0.6664(4) 0.3610(2) 0.0278(9) Uani 1 1 d . . .
H11E H 1.4989 0.7304 0.4035 0.033 Uiso 1 1 calc R . .
H11F H 1.4796 0.6945 0.3219 0.033 Uiso 1 1 calc R . .
C113 C 1.2595(4) 0.7529(4) 0.3654(2) 0.0213(8) Uani 1 1 d . . .
H113 H 1.3417 0.8258 0.3929 0.026 Uiso 1 1 calc R . .
C114 C 1.1164(4) 0.7604(4) 0.3517(2) 0.0199(8) Uani 1 1 d . . .
C115 C 1.1139(4) 0.8775(4) 0.3770(2) 0.0217(8) Uani 1 1 d . . .
H115 H 1.2040 0.9448 0.4029 0.026 Uiso 1 1 calc R . .
C116 C 0.9864(5) 0.8985(4) 0.3658(2) 0.0240(8) Uani 1 1 d . . .
H116 H 0.9876 0.9786 0.3837 0.029 Uiso 1 1 calc R . .
C117 C 0.8555(4) 0.8003(4) 0.3277(2) 0.0241(8) Uani 1 1 d . . .
H117 H 0.7663 0.8139 0.3189 0.029 Uiso 1 1 calc R . .
C118 C 0.8526(4) 0.6834(4) 0.3023(2) 0.0245(9) Uani 1 1 d . . .
H118 H 0.7610 0.6180 0.2766 0.029 Uiso 1 1 calc R . .
C119 C 0.9815(4) 0.6576(4) 0.3135(2) 0.0206(8) Uani 1 1 d . . .
C120 C 1.3046(4) 0.3038(4) 0.3284(2) 0.0193(8) Uani 1 1 d . . .
H120 H 1.3994 0.2933 0.3487 0.023 Uiso 1 1 calc R . .
C121 C 1.2131(4) 0.2700(3) 0.37839(19) 0.0172(7) Uani 1 1 d . . .
C122 C 1.2667(4) 0.2344(4) 0.44167(19) 0.0201(8) Uani 1 1 d . . .
H122 H 1.3606 0.2292 0.4528 0.024 Uiso 1 1 calc R . .
C123 C 1.1845(4) 0.2062(4) 0.4890(2) 0.0227(8) Uani 1 1 d . . .
H123 H 1.2226 0.1831 0.5326 0.027 Uiso 1 1 calc R . .
C124 C 1.0473(4) 0.2120(4) 0.4723(2) 0.0218(8) Uani 1 1 d . . .
H124 H 0.9907 0.1925 0.5045 0.026 Uiso 1 1 calc R . .
C125 C 0.9915(4) 0.2461(3) 0.40855(19) 0.0187(8) Uani 1 1 d . . .
H125 H 0.8964 0.2490 0.3973 0.022 Uiso 1 1 calc R . .
C126 C 1.0735(4) 0.2759(3) 0.36150(18) 0.0157(7) Uani 1 1 d . . .
O1S O 0.5226(4) 0.1137(3) 0.42977(19) 0.0409(8) Uani 1 1 d . . .
H1S H 0.5512 0.1793 0.4105 0.061 Uiso 1 1 calc R . .
C10S C 0.6205(4) 0.0497(4) 0.4345(2) 0.0292(9) Uani 1 1 d . . .
H10G H 0.5890 -0.0251 0.4592 0.035 Uiso 1 1 calc R . .
H10H H 0.7204 0.1092 0.4625 0.035 Uiso 1 1 calc R . .
C11S C 0.6263(6) 0.0042(4) 0.3646(3) 0.0411(11) Uani 1 1 d . . .
H11G H 0.6944 -0.0401 0.3704 0.062 Uiso 1 1 calc R . .
H11H H 0.6605 0.0782 0.3405 0.062 Uiso 1 1 calc R . .
H11I H 0.5278 -0.0554 0.3368 0.062 Uiso 1 1 calc R . .
O2S O 0.6681(3) 0.3309(3) 0.37531(16) 0.0327(7) Uani 1 1 d . . .
H2S H 0.6833 0.3274 0.3360 0.049 Uiso 1 1 calc R . .
C20S C 0.7802(5) 0.4419(4) 0.4206(2) 0.0304(9) Uani 1 1 d . . .
H20A H 0.7620 0.5201 0.4092 0.036 Uiso 1 1 calc R . .
H20B H 0.8775 0.4520 0.4152 0.036 Uiso 1 1 calc R . .
C21S C 0.7775(6) 0.4236(5) 0.4939(3) 0.0470(13) Uani 1 1 d . . .
H21A H 0.8539 0.4987 0.5265 0.070 Uiso 1 1 calc R . .
H21B H 0.7959 0.3460 0.5046 0.070 Uiso 1 1 calc R . .
H21C H 0.6808 0.4139 0.4988 0.070 Uiso 1 1 calc R . .
O3S O 0.5873(7) 0.4535(6) 0.1409(3) 0.1012(17) Uiso 1 1 d . A .
H3S H 0.6179 0.4179 0.1739 0.152 Uiso 1 1 calc R . .
C30S C 0.6899(11) 0.4849(10) 0.0970(5) 0.113(3) Uiso 1 1 d . . .
H30A H 0.6868 0.5597 0.0735 0.135 Uiso 0.738(18) 1 calc PR A 1
H30B H 0.7920 0.5052 0.1258 0.135 Uiso 0.738(18) 1 calc PR A 1
H30C H 0.7637 0.5730 0.1171 0.135 Uiso 0.262(18) 1 d PR A 2
H30D H 0.7431 0.4265 0.1057 0.135 Uiso 0.262(18) 1 d PR A 2
C31S C 0.6418(17) 0.3782(17) 0.0496(8) 0.135(7) Uiso 0.738(18) 1 d P A 1
H31A H 0.5380 0.3556 0.0245 0.202 Uiso 0.738(18) 1 calc PR A 1
H31B H 0.6523 0.3069 0.0736 0.202 Uiso 0.738(18) 1 calc PR A 1
H31C H 0.7001 0.3945 0.0163 0.202 Uiso 0.738(18) 1 calc PR A 1
C31' C 0.648(3) 0.482(3) 0.0242(13) 0.065(9) Uiso 0.262(18) 1 d P A 2
H31D H 0.6126 0.3930 0.0008 0.098 Uiso 0.262(18) 1 calc PR A 2
H31E H 0.7337 0.5358 0.0100 0.098 Uiso 0.262(18) 1 calc PR A 2
H31F H 0.5702 0.5148 0.0111 0.098 Uiso 0.262(18) 1 calc PR A 2
O1W O 0.7097(3) 0.3380(3) 0.24635(15) 0.0281(6) Uani 1 1 d . . .
H1W1 H 0.7835 0.3912 0.2557 0.080 Uiso 1 1 d . . .
H1W2 H 0.7321 0.2833 0.2319 0.080 Uiso 1 1 d . . .
O2W O 0.317(2) 0.421(2) 0.0663(11) 0.087(6) Uiso 0.25 1 d P . .
H2W1 H 0.4361 0.4310 0.0816 0.080 Uiso 0.25 1 d P . .
H2W2 H 0.2749 0.3358 0.0507 0.080 Uiso 0.25 1 d P . .
O4S O 0.2123(17) 0.0232(16) 0.0122(8) 0.134(5) Uiso 0.50 1 d P . .
H4S H 0.2562 0.1294 0.0119 0.201 Uiso 0.50 1 d PR B .
C4S C 0.301(2) -0.037(2) -0.0056(11) 0.062(5) Uiso 0.30 1 d P B 3
H4S1 H 0.3740 0.0224 -0.0251 0.093 Uiso 0.30 1 calc PR B 3
H4S2 H 0.2395 -0.1145 -0.0404 0.093 Uiso 0.30 1 calc PR B 3
H4S3 H 0.3525 -0.0622 0.0364 0.093 Uiso 0.30 1 calc PR B 3
C4S' C 0.119(3) -0.043(2) 0.0367(13) 0.040(5) Uiso 0.20 1 d P B 4
H4S4 H 0.0628 0.0063 0.0476 0.060 Uiso 0.20 1 calc PR B 4
H4S5 H 0.1655 -0.0682 0.0796 0.060 Uiso 0.20 1 calc PR B 4
H4S6 H 0.0524 -0.1200 0.0028 0.060 Uiso 0.20 1 calc PR B 4

loop_
_atom_site_aniso_label
_atom_site_aniso_U_11
_atom_site_aniso_U_22
_atom_site_aniso_U_33
_atom_site_aniso_U_23
_atom_site_aniso_U_13
_atom_site_aniso_U_12
Zn11 0.0201(2) 0.0162(2) 0.0205(2) 0.00641(17) 0.00826(18) 0.00708(18)
Zn12 0.0158(2) 0.0155(2) 0.0220(3) 0.00459(17) 0.00506(17) 0.00577(18)
O101 0.0209(14) 0.0184(14) 0.0426(17) 0.0011(12) 0.0088(13) 0.0045(12)
O102 0.0167(13) 0.0164(14) 0.0452(18) -0.0022(12) 0.0040(12) 0.0054(11)
O103 0.0146(12) 0.0194(13) 0.0195(13) 0.0078(10) 0.0054(10) 0.0076(10)
N101 0.0307(18) 0.0202(17) 0.0248(17) 0.0044(14) 0.0111(14) 0.0132(15)
N102 0.0149(15) 0.0213(17) 0.0300(18) 0.0045(14) 0.0046(13) 0.0063(13)
N103 0.0190(16) 0.0220(17) 0.0239(17) 0.0069(13) 0.0110(13) 0.0093(13)
N104 0.0161(15) 0.0232(17) 0.0290(18) 0.0105(14) 0.0098(13) 0.0084(13)
O11 0.0314(15) 0.0235(15) 0.0246(15) 0.0123(12) 0.0081(12) 0.0083(12)
O12 0.0304(15) 0.0257(15) 0.0218(15) 0.0097(12) 0.0067(12) 0.0065(12)
C10 0.0170(18) 0.027(2) 0.024(2) 0.0109(17) 0.0083(16) 0.0097(16)
C11 0.0159(18) 0.023(2) 0.024(2) 0.0108(16) 0.0061(15) 0.0041(15)
C12 0.032(2) 0.022(2) 0.031(2) 0.0127(18) 0.0077(18) 0.0088(18)
C13 0.025(2) 0.028(2) 0.023(2) 0.0067(17) 0.0048(17) 0.0071(17)
C100 0.025(2) 0.023(2) 0.022(2) 0.0033(16) 0.0059(16) 0.0043(17)
C101 0.026(2) 0.030(2) 0.044(3) -0.001(2) 0.0082(19) 0.0079(19)
C102 0.027(2) 0.034(3) 0.049(3) 0.003(2) 0.008(2) 0.001(2)
C103 0.028(2) 0.028(3) 0.061(3) 0.010(2) 0.001(2) -0.005(2)
C104 0.035(3) 0.022(2) 0.048(3) 0.009(2) 0.001(2) 0.0071(19)
C105 0.024(2) 0.020(2) 0.024(2) 0.0030(16) 0.0015(16) 0.0027(16)
C106 0.031(2) 0.017(2) 0.031(2) 0.0047(16) 0.0073(18) 0.0109(17)
C107 0.029(2) 0.027(2) 0.034(2) 0.0029(18) 0.0146(18) 0.0148(18)
C108 0.025(2) 0.027(2) 0.029(2) 0.0096(17) 0.0123(17) 0.0157(17)
C109 0.024(2) 0.030(2) 0.031(2) 0.0124(18) 0.0185(17) 0.0129(17)
C110 0.025(2) 0.029(2) 0.038(2) 0.0152(19) 0.0195(18) 0.0122(18)
C111 0.0145(18) 0.022(2) 0.034(2) 0.0052(17) 0.0021(16) 0.0050(16)
C112 0.0135(18) 0.024(2) 0.042(2) 0.0041(18) 0.0054(17) 0.0047(16)
C113 0.0173(19) 0.0187(19) 0.023(2) 0.0037(15) 0.0014(15) 0.0041(15)
C114 0.0200(19) 0.0174(19) 0.023(2) 0.0071(15) 0.0081(15) 0.0065(15)
C115 0.026(2) 0.0176(19) 0.0193(19) 0.0070(15) 0.0078(16) 0.0050(16)
C116 0.036(2) 0.0186(19) 0.025(2) 0.0066(16) 0.0148(17) 0.0148(17)
C117 0.025(2) 0.025(2) 0.030(2) 0.0132(17) 0.0144(17) 0.0137(17)
C118 0.0184(19) 0.021(2) 0.031(2) 0.0050(17) 0.0063(16) 0.0041(16)
C119 0.0198(19) 0.0160(19) 0.025(2) 0.0054(15) 0.0065(16) 0.0061(15)
C120 0.0138(17) 0.022(2) 0.025(2) 0.0072(16) 0.0089(15) 0.0089(15)
C121 0.0152(17) 0.0156(18) 0.0220(19) 0.0039(14) 0.0063(15) 0.0064(14)
C122 0.0151(18) 0.0216(19) 0.024(2) 0.0035(15) 0.0044(15) 0.0077(15)
C123 0.025(2) 0.025(2) 0.020(2) 0.0050(16) 0.0059(16) 0.0110(17)
C124 0.023(2) 0.024(2) 0.022(2) 0.0045(16) 0.0109(16) 0.0092(16)
C125 0.0174(18) 0.0189(19) 0.0228(19) 0.0020(15) 0.0072(15) 0.0095(15)
C126 0.0149(17) 0.0134(17) 0.0177(18) 0.0018(14) 0.0038(14) 0.0051(14)
O1S 0.0357(18) 0.047(2) 0.055(2) 0.0171(17) 0.0252(16) 0.0236(16)
C10S 0.021(2) 0.027(2) 0.038(2) 0.0081(18) 0.0091(18) 0.0077(17)
C11S 0.045(3) 0.027(2) 0.052(3) 0.002(2) 0.022(2) 0.010(2)
O2S 0.0242(15) 0.0375(17) 0.0328(17) 0.0032(14) 0.0076(13) 0.0087(13)
C20S 0.028(2) 0.026(2) 0.039(2) 0.0050(18) 0.0078(19) 0.0141(18)
C21S 0.063(3) 0.035(3) 0.038(3) 0.000(2) 0.015(2) 0.015(3)
O1W 0.0196(14) 0.0238(15) 0.0387(17) -0.0025(12) 0.0063(12) 0.0081(12)

loop_
_atom_type_symbol
_atom_type_description
_atom_type_scat_dispersion_real
_atom_type_scat_dispersion_imag
_atom_type_scat_source
C C 0.0033 0.0016 'International Tables Vol C Tables 4.2.6.8 and 6.1.1.4'
H H 0.0000 0.0000 'International Tables Vol C Tables 4.2.6.8 and 6.1.1.4'
N N 0.0061 0.0033 'International Tables Vol C Tables 4.2.6.8 and 6.1.1.4'
O O 0.0106 0.0060 'International Tables Vol C Tables 4.2.6.8 and 6.1.1.4'
Zn Zn 0.2839 1.4301 'International Tables Vol C Tables 4.2.6.8 and 6.1.1.4'

loop_
_geom_angle_atom_site_label_1
_geom_angle_atom_site_label_2
_geom_angle_atom_site_label_3
_geom_angle
_geom_angle_site_symmetry_1
O11 Zn11 O101 98.28(12) .
O11 Zn11 O103 109.66(11) .
O101 Zn11 O103 92.26(11) .
O11 Zn11 N101 113.16(13) .
O101 Zn11 N101 91.79(13) .
O103 Zn11 N101 135.87(12) .
O11 Zn11 N103 98.51(11) .
O101 Zn11 N103 163.07(11) .
O103 Zn11 N103 84.14(10) .
N101 Zn11 N103 79.60(12) .
O12 Zn12 O102 97.45(12) .
O12 Zn12 O103 110.97(11) .
O102 Zn12 O103 90.99(11) .
O12 Zn12 N102 109.57(13) .
O102 Zn12 N102 91.18(12) .
O103 Zn12 N102 138.73(12) .
O12 Zn12 N104 96.93(12) .
O102 Zn12 N104 165.22(12) .
O103 Zn12 N104 87.03(10) .
N102 Zn12 N104 80.80(12) .
C100 O101 Zn11 127.8(3) .
C119 O102 Zn12 128.1(2) .
C126 O103 Zn12 115.9(2) .
C126 O103 Zn11 116.1(2) .
Zn12 O103 Zn11 106.87(11) .
C106 N101 C107 119.9(3) .
C106 N101 Zn11 124.9(3) .
C107 N101 Zn11 115.1(3) .
C113 N102 C112 119.0(3) .
C113 N102 Zn12 126.0(3) .
C112 N102 Zn12 114.9(3) .
C120 N103 C108 111.0(3) .
C120 N103 C109 104.3(3) .
C108 N103 C109 113.4(3) .
C120 N103 Zn11 114.0(2) .
C108 N103 Zn11 101.9(2) .
C109 N103 Zn11 112.6(2) .
C120 N104 C111 111.9(3) .
C120 N104 C110 103.5(3) .
C111 N104 C110 112.7(3) .
C120 N104 Zn12 113.6(2) .
C111 N104 Zn12 102.6(2) .
C110 N104 Zn12 112.8(2) .
C10 O11 Zn11 131.0(3) .
C10 O12 Zn12 130.5(2) .
O12 C10 O11 125.7(4) .
O12 C10 C11 116.9(3) .
O11 C10 C11 117.4(4) .
C12 C11 C13 120.1(4) .
C12 C11 C10 120.6(4) .
C13 C11 C10 119.3(4) .
C13 C12 C11 119.9(4) 2_765
C13 C12 H12 120.1 2_765
C11 C12 H12 120.1 .
C12 C13 C11 120.0(4) 2_765
C12 C13 H13 120.0 2_765
C11 C13 H13 120.0 .
O101 C100 C101 119.0(4) .
O101 C100 C105 124.0(4) .
C101 C100 C105 117.0(4) .
C102 C101 C100 121.6(4) .
C102 C101 H101 119.2 .
C100 C101 H101 119.2 .
C101 C102 C103 121.4(5) .
C101 C102 H102 119.3 .
C103 C102 H102 119.3 .
C104 C103 C102 118.2(4) .
C104 C103 H103 120.9 .
C102 C103 H103 120.9 .
C103 C104 C105 122.6(4) .
C103 C104 H104 118.7 .
C105 C104 H104 118.7 .
C104 C105 C100 119.1(4) .
C104 C105 C106 117.1(4) .
C100 C105 C106 123.8(4) .
N101 C106 C105 127.5(4) .
N101 C106 H106 116.2 .
C105 C106 H106 116.2 .
N101 C107 C108 108.8(3) .
N101 C107 H10A 109.9 .
C108 C107 H10A 109.9 .
N101 C107 H10B 109.9 .
C108 C107 H10B 109.9 .
H10A C107 H10B 108.3 .
N103 C108 C107 110.6(3) .
N103 C108 H10C 109.5 .
C107 C108 H10C 109.5 .
N103 C108 H10D 109.5 .
C107 C108 H10D 109.5 .
H10C C108 H10D 108.1 .
N103 C109 C110 104.7(3) .
N103 C109 H10E 110.8 .
C110 C109 H10E 110.8 .
N103 C109 H10F 110.8 .
C110 C109 H10F 110.8 .
H10E C109 H10F 108.9 .
N104 C110 C109 104.1(3) .
N104 C110 H11A 110.9 .
C109 C110 H11A 110.9 .
N104 C110 H11B 110.9 .
C109 C110 H11B 110.9 .
H11A C110 H11B 109.0 .
N104 C111 C112 110.1(3) .
N104 C111 H11C 109.6 .
C112 C111 H11C 109.6 .
N104 C111 H11D 109.6 .
C112 C111 H11D 109.6 .
H11C C111 H11D 108.1 .
N102 C112 C111 108.2(3) .
N102 C112 H11E 110.1 .
C111 C112 H11E 110.1 .
N102 C112 H11F 110.1 .
C111 C112 H11F 110.1 .
H11E C112 H11F 108.4 .
N102 C113 C114 126.0(3) .
N102 C113 H113 117.0 .
C114 C113 H113 117.0 .
C115 C114 C119 119.5(3) .
C115 C114 C113 116.6(3) .
C119 C114 C113 124.0(3) .
C116 C115 C114 122.4(4) .
C116 C115 H115 118.8 .
C114 C115 H115 118.8 .
C115 C116 C117 118.6(4) .
C115 C116 H116 120.7 .
C117 C116 H116 120.7 .
C118 C117 C116 121.1(4) .
C118 C117 H117 119.5 .
C116 C117 H117 119.5 .
C117 C118 C119 122.1(4) .
C117 C118 H118 119.0 .
C119 C118 H118 119.0 .
O102 C119 C118 119.6(3) .
O102 C119 C114 123.9(3) .
C118 C119 C114 116.5(3) .
N104 C120 N103 101.5(3) .
N104 C120 C121 113.5(3) .
N103 C120 C121 114.2(3) .
N104 C120 H120 109.1 .
N103 C120 H120 109.1 .
C121 C120 H120 109.1 .
C122 C121 C126 119.7(3) .
C122 C121 C120 120.2(3) .
C126 C121 C120 120.1(3) .
C121 C122 C123 120.7(3) .
C121 C122 H122 119.7 .
C123 C122 H122 119.7 .
C124 C123 C122 119.6(4) .
C124 C123 H123 120.2 .
C122 C123 H123 120.2 .
C123 C124 C125 120.3(3) .
C123 C124 H124 119.8 .
C125 C124 H124 119.8 .
C126 C125 C124 120.4(3) .
C126 C125 H125 119.8 .
C124 C125 H125 119.8 .
O103 C126 C125 119.8(3) .
O103 C126 C121 120.8(3) .
C125 C126 C121 119.3(3) .
C10S O1S H1S 109.5 .
O1S C10S C11S 112.3(4) .
O1S C10S H10G 109.1 .
C11S C10S H10G 109.1 .
O1S C10S H10H 109.1 .
C11S C10S H10H 109.1 .
H10G C10S H10H 107.9 .
C10S C11S H11G 109.5 .
C10S C11S H11H 109.5 .
H11G C11S H11H 109.5 .
C10S C11S H11I 109.5 .
H11G C11S H11I 109.5 .
H11H C11S H11I 109.5 .
C20S O2S H2S 109.5 .
O2S C20S C21S 107.6(4) .
O2S C20S H20A 110.2 .
C21S C20S H20A 110.2 .
O2S C20S H20B 110.2 .
C21S C20S H20B 110.2 .
H20A C20S H20B 108.5 .
C20S C21S H21A 109.5 .
C20S C21S H21B 109.5 .
H21A C21S H21B 109.5 .
C20S C21S H21C 109.5 .
H21A C21S H21C 109.5 .
H21B C21S H21C 109.5 .
C30S O3S H3S 109.5 .
C31S C30S C31' 55.5(12) .
C31S C30S O3S 105.0(10) .
C31' C30S O3S 125.2(13) .
C31S C30S H30A 110.7 .
C31' C30S H30A 55.3 .
O3S C30S H30A 110.7 .
C31S C30S H30B 110.7 .
C31' C30S H30B 124.0 .
O3S C30S H30B 110.7 .
H30A C30S H30B 108.8 .
C31S C30S H30C 148.9 .
C31' C30S H30C 106.2 .
O3S C30S H30C 106.0 .
H30A C30S H30C 59.1 .
H30B C30S H30C 55.3 .
C31S C30S H30D 62.7 .
C31' C30S H30D 105.9 .
O3S C30S H30D 105.9 .
H30A C30S H30D 143.0 .
H30B C30S H30D 51.5 .
H30C C30S H30D 106.3 .
C30S C31S H31A 109.5 .
C30S C31S H31B 109.5 .
H30D C31S H31B 72.7 .
H31A C31S H31B 109.5 .
C30S C31S H31C 109.5 .
H30D C31S H31C 99.7 .
H31A C31S H31C 109.5 .
H31B C31S H31C 109.5 .
C30S C31' H31D 109.5 .
C30S C31' H31E 109.5 .
H31D C31' H31E 109.5 .
C30S C31' H31F 109.5 .
H31D C31' H31F 109.5 .
H31E C31' H31F 109.5 .
H1W1 O1W H1W2 97.5 .
H2W1 O2W H2W2 97.9 .
C4S' O4S C4S 115(2) .
C4S' O4S H4S 130.2 .
C4S O4S H4S 113.5 .
O4S C4S H4S1 109.5 .
O4S C4S H4S2 109.5 .
H4S1 C4S H4S2 109.5 .
O4S C4S H4S3 109.5 .
H4S1 C4S H4S3 109.5 .
H4S2 C4S H4S3 109.5 .
O4S C4S' H4S4 109.5 .
O4S C4S' H4S5 109.5 .
H4S4 C4S' H4S5 109.5 .
O4S C4S' H4S6 109.5 .
H4S4 C4S' H4S6 109.5 .
H4S5 C4S' H4S6 109.5 .

loop_
_geom_bond_atom_site_label_1
_geom_bond_atom_site_label_2
_geom_bond_distance
_geom_bond_site_symmetry_2
Zn11 O11 1.978(3) .
Zn11 O101 1.990(3) .
Zn11 O103 1.993(3) .
Zn11 N101 2.001(3) .
Zn11 N103 2.382(3) .
Zn12 O12 1.968(3) .
Zn12 O102 1.986(3) .
Zn12 O103 1.992(2) .
Zn12 N102 2.012(3) .
Zn12 N104 2.296(3) .
O101 C100 1.308(5) .
O102 C119 1.297(5) .
O103 C126 1.354(4) .
N101 C106 1.283(5) .
N101 C107 1.459(5) .
N102 C113 1.286(5) .
N102 C112 1.465(5) .
N103 C120 1.474(5) .
N103 C108 1.475(5) .
N103 C109 1.489(5) .
N104 C120 1.471(5) .
N104 C111 1.482(5) .
N104 C110 1.483(5) .
O11 C10 1.258(5) .
O12 C10 1.252(5) .
C10 C11 1.500(5) .
C11 C12 1.382(6) .
C11 C13 1.387(6) .
C12 C13 1.382(6) 2_765
C12 H12 0.9500 .
C13 C12 1.382(6) 2_765
C13 H13 0.9500 .
C100 C101 1.413(6) .
C100 C105 1.418(6) .
C101 C102 1.365(6) .
C101 H101 0.9500 .
C102 C103 1.389(7) .
C102 H102 0.9500 .
C103 C104 1.360(7) .
C103 H103 0.9500 .
C104 C105 1.407(6) .
C104 H104 0.9500 .
C105 C106 1.441(6) .
C106 H106 0.9500 .
C107 C108 1.518(6) .
C107 H10A 0.9900 .
C107 H10B 0.9900 .
C108 H10C 0.9900 .
C108 H10D 0.9900 .
C109 C110 1.539(6) .
C109 H10E 0.9900 .
C109 H10F 0.9900 .
C110 H11A 0.9900 .
C110 H11B 0.9900 .
C111 C112 1.527(5) .
C111 H11C 0.9900 .
C111 H11D 0.9900 .
C112 H11E 0.9900 .
C112 H11F 0.9900 .
C113 C114 1.448(5) .
C113 H113 0.9500 .
C114 C115 1.402(5) .
C114 C119 1.430(5) .
C115 C116 1.369(6) .
C115 H115 0.9500 .
C116 C117 1.385(6) .
C116 H116 0.9500 .
C117 C118 1.376(6) .
C117 H117 0.9500 .
C118 C119 1.412(5) .
C118 H118 0.9500 .
C120 C121 1.502(5) .
C120 H120 1.0000 .
C121 C122 1.384(5) .
C121 C126 1.404(5) .
C122 C123 1.389(5) .
C122 H122 0.9500 .
C123 C124 1.378(5) .
C123 H123 0.9500 .
C124 C125 1.391(5) .
C124 H124 0.9500 .
C125 C126 1.384(5) .
C125 H125 0.9500 .
O1S C10S 1.416(5) .
O1S H1S 0.8400 .
C10S C11S 1.488(6) .
C10S H10G 0.9900 .
C10S H10H 0.9900 .
C11S H11G 0.9800 .
C11S H11H 0.9800 .
C11S H11I 0.9800 .
O2S C20S 1.423(5) .
O2S H2S 0.8400 .
C20S C21S 1.495(6) .
C20S H20A 0.9900 .
C20S H20B 0.9900 .
C21S H21A 0.9800 .
C21S H21B 0.9800 .
C21S H21C 0.9800 .
O3S C30S 1.486(10) .
O3S H3S 0.8400 .
C30S C31S 1.346(16) .
C30S C31' 1.40(3) .
C30S H30A 0.9900 .
C30S H30B 0.9900 .
C30S H30C 0.9900 .
C30S H30D 0.9900 .
C31S H31A 0.9800 .
C31S H31B 0.9800 .
C31S H31C 0.9800 .
C31' H31D 0.9800 .
C31' H31E 0.9800 .
C31' H31F 0.9800 .
O1W H1W1 0.7417 .
O1W H1W2 0.7955 .
O2W H2W1 1.1365 .
O2W H2W2 0.8974 .
O4S C4S' 1.20(3) .
O4S C4S 1.42(2) .
O4S H4S 1.1152 .
C4S H4S1 0.9800 .
C4S H4S2 0.9800 .
C4S H4S3 0.9800 .
C4S' H4S4 0.9800 .
C4S' H4S5 0.9800 .
C4S' H4S6 0.9800 .

loop_
_geom_hbond_atom_site_label_D
_geom_hbond_atom_site_label_H
_geom_hbond_atom_site_label_A
_geom_hbond_distance_DH
_geom_hbond_distance_HA
_geom_hbond_distance_DA
_geom_hbond_angle_DHA
O1W H1W2 O101 0.80 1.97 2.758(4) 172.4
O1W H1W1 O102 0.74 1.99 2.728(4) 172.2
O1S H1S O2S 0.84 1.97 2.793(4) 165.3
O2S H2S O1W 0.84 1.88 2.715(4) 172.5
O3S H3S O1W 0.84 1.96 2.794(7) 172.9
O2W H2W1 O3S 1.14 1.62 2.66(2) 150.4

loop_
_geom_torsion_atom_site_label_1
_geom_torsion_atom_site_label_2
_geom_torsion_atom_site_label_3
_geom_torsion_atom_site_label_4
_geom_torsion
_geom_torsion_site_symmetry_4
O11 Zn11 O101 C100 119.1(3) .
O103 Zn11 O101 C100 -130.7(3) .
N101 Zn11 O101 C100 5.3(3) .
N103 Zn11 O101 C100 -53.5(6) .
O12 Zn12 O102 C119 -100.3(3) .
O103 Zn12 O102 C119 148.4(3) .
N102 Zn12 O102 C119 9.6(3) .
N104 Zn12 O102 C119 66.3(6) .
O12 Zn12 O103 C126 148.5(2) .
O102 Zn12 O103 C126 -113.2(2) .
N102 Zn12 O103 C126 -20.2(3) .
N104 Zn12 O103 C126 52.2(2) .
O12 Zn12 O103 Zn11 17.28(15) .
O102 Zn12 O103 Zn11 115.64(12) .
N102 Zn12 O103 Zn11 -151.44(15) .
N104 Zn12 O103 Zn11 -79.01(12) .
O11 Zn11 O103 C126 -153.3(2) .
O101 Zn11 O103 C126 107.1(2) .
N101 Zn11 O103 C126 12.2(3) .
N103 Zn11 O103 C126 -56.3(2) .
O11 Zn11 O103 Zn12 -22.17(14) .
O101 Zn11 O103 Zn12 -121.78(12) .
N101 Zn11 O103 Zn12 143.31(15) .
N103 Zn11 O103 Zn12 74.81(12) .
O11 Zn11 N101 C106 -104.6(3) .
O101 Zn11 N101 C106 -4.8(3) .
O103 Zn11 N101 C106 90.3(4) .
N103 Zn11 N101 C106 160.5(3) .
O11 Zn11 N101 C107 79.7(3) .
O101 Zn11 N101 C107 179.5(3) .
O103 Zn11 N101 C107 -85.4(3) .
N103 Zn11 N101 C107 -15.2(3) .
O12 Zn12 N102 C113 94.5(3) .
O102 Zn12 N102 C113 -3.8(3) .
O103 Zn12 N102 C113 -96.6(3) .
N104 Zn12 N102 C113 -171.3(3) .
O12 Zn12 N102 C112 -84.5(3) .
O102 Zn12 N102 C112 177.2(3) .
O103 Zn12 N102 C112 84.3(3) .
N104 Zn12 N102 C112 9.7(3) .
O11 Zn11 N103 C120 114.2(2) .
O101 Zn11 N103 C120 -73.3(5) .
O103 Zn11 N103 C120 5.1(2) .
N101 Zn11 N103 C120 -133.7(3) .
O11 Zn11 N103 C108 -126.2(2) .
O101 Zn11 N103 C108 46.3(5) .
O103 Zn11 N103 C108 124.7(2) .
N101 Zn11 N103 C108 -14.1(2) .
O11 Zn11 N103 C109 -4.4(3) .
O101 Zn11 N103 C109 168.1(4) .
O103 Zn11 N103 C109 -113.5(3) .
N101 Zn11 N103 C109 107.7(3) .
O12 Zn12 N104 C120 -111.4(3) .
O102 Zn12 N104 C120 82.0(5) .
O103 Zn12 N104 C120 -0.6(2) .
N102 Zn12 N104 C120 139.8(3) .
O12 Zn12 N104 C111 127.6(2) .
O102 Zn12 N104 C111 -39.0(5) .
O103 Zn12 N104 C111 -121.6(2) .
N102 Zn12 N104 C111 18.8(2) .
O12 Zn12 N104 C110 6.0(3) .
O102 Zn12 N104 C110 -160.6(4) .
O103 Zn12 N104 C110 116.8(3) .
N102 Zn12 N104 C110 -102.8(3) .
O101 Zn11 O11 C10 109.7(3) .
O103 Zn11 O11 C10 14.3(4) .
N101 Zn11 O11 C10 -154.8(3) .
N103 Zn11 O11 C10 -72.5(3) .
O102 Zn12 O12 C10 -92.5(3) .
O103 Zn12 O12 C10 1.5(4) .
N102 Zn12 O12 C10 173.6(3) .
N104 Zn12 O12 C10 90.9(3) .
Zn12 O12 C10 O11 -16.4(6) .
Zn12 O12 C10 C11 162.8(3) .
Zn11 O11 C10 O12 7.4(6) .
Zn11 O11 C10 C11 -171.8(2) .
O12 C10 C11 C12 168.2(4) .
O11 C10 C11 C12 -12.5(6) .
O12 C10 C11 C13 -11.7(5) .
O11 C10 C11 C13 167.6(4) .
C13 C11 C12 C13 -0.7(7) 2_765
C10 C11 C12 C13 179.4(4) 2_765
C12 C11 C13 C12 0.7(7) 2_765
C10 C11 C13 C12 -179.4(4) 2_765
Zn11 O101 C100 C101 176.2(3) .
Zn11 O101 C100 C105 -3.4(6) .
O101 C100 C101 C102 -178.6(4) .
C105 C100 C101 C102 1.0(7) .
C100 C101 C102 C103 -0.4(8) .
C101 C102 C103 C104 -0.8(8) .
C102 C103 C104 C105 1.5(8) .
C103 C104 C105 C100 -0.8(7) .
C103 C104 C105 C106 179.4(4) .
O101 C100 C105 C104 179.2(4) .
C101 C100 C105 C104 -0.4(6) .
O101 C100 C105 C106 -1.0(6) .
C101 C100 C105 C106 179.4(4) .
C107 N101 C106 C105 178.1(4) .
Zn11 N101 C106 C105 2.6(6) .
C104 C105 C106 N101 -178.8(4) .
C100 C105 C106 N101 1.4(7) .
C106 N101 C107 C108 -133.7(4) .
Zn11 N101 C107 C108 42.2(4) .
C120 N103 C108 C107 161.4(3) .
C109 N103 C108 C107 -81.6(4) .
Zn11 N103 C108 C107 39.7(3) .
N101 C107 C108 N103 -56.0(4) .
C120 N103 C109 C110 -23.4(4) .
C108 N103 C109 C110 -144.2(3) .
Zn11 N103 C109 C110 100.7(3) .
C120 N104 C110 C109 31.2(4) .
C111 N104 C110 C109 152.3(3) .
Zn12 N104 C110 C109 -92.0(3) .
N103 C109 C110 N104 -4.7(4) .
C120 N104 C111 C112 -165.3(3) .
C110 N104 C111 C112 78.5(4) .
Zn12 N104 C111 C112 -43.2(3) .
C113 N102 C112 C111 144.7(4) .
Zn12 N102 C112 C111 -36.2(4) .
N104 C111 C112 N102 54.4(4) .
C112 N102 C113 C114 178.3(4) .
Zn12 N102 C113 C114 -0.7(6) .
N102 C113 C114 C115 -176.6(4) .
N102 C113 C114 C119 2.2(6) .
C119 C114 C115 C116 -0.8(6) .
C113 C114 C115 C116 178.0(3) .
C114 C115 C116 C117 -0.3(6) .
C115 C116 C117 C118 0.9(6) .
C116 C117 C118 C119 -0.2(6) .
Zn12 O102 C119 C118 170.4(3) .
Zn12 O102 C119 C114 -11.0(6) .
C117 C118 C119 O102 177.9(4) .
C117 C118 C119 C114 -0.9(6) .
C115 C114 C119 O102 -177.3(4) .
C113 C114 C119 O102 3.9(6) .
C115 C114 C119 C118 1.4(5) .
C113 C114 C119 C118 -177.3(3) .
C111 N104 C120 N103 -167.9(3) .
C110 N104 C120 N103 -46.2(3) .
Zn12 N104 C120 N103 76.5(3) .
C111 N104 C120 C121 69.1(4) .
C110 N104 C120 C121 -169.2(3) .
Zn12 N104 C120 C121 -46.4(4) .
C108 N103 C120 N104 165.4(3) .
C109 N103 C120 N104 43.0(3) .
Zn11 N103 C120 N104 -80.2(3) .
C108 N103 C120 C121 -72.0(4) .
C109 N103 C120 C121 165.6(3) .
Zn11 N103 C120 C121 42.3(4) .
N104 C120 C121 C122 -120.5(4) .
N103 C120 C121 C122 123.8(4) .
N104 C120 C121 C126 58.7(5) .
N103 C120 C121 C126 -57.0(5) .
C126 C121 C122 C123 -0.9(6) .
C120 C121 C122 C123 178.3(3) .
C121 C122 C123 C124 0.9(6) .
C122 C123 C124 C125 -0.2(6) .
C123 C124 C125 C126 -0.6(6) .
Zn12 O103 C126 C125 117.7(3) .
Zn11 O103 C126 C125 -115.6(3) .
Zn12 O103 C126 C121 -61.4(4) .
Zn11 O103 C126 C121 65.3(4) .
C124 C125 C126 O103 -178.4(3) .
C124 C125 C126 C121 0.7(5) .
C122 C121 C126 O103 179.2(3) .
C120 C121 C126 O103 -0.1(5) .
C122 C121 C126 C125 0.1(5) .
C120 C121 C126 C125 -179.1(3) .
